data_7717988
loop_
_publ_author_name
'Sugiyama, Haruki'
'Arita, Atsuko'
'Sekine, Akiko'
'Uekusa, Hidehiro'

_publ_section_title
;
 Triple-chromic (photo-, thermo-, and mechano-chromic) metal complexes
 containing <i>N</i>-salicylideneaminopyridine ligands.
;
_journal_issue 14
_journal_name_full 'Dalton transactions (Cambridge, England : 2003)'
_journal_page_first 5668
_journal_page_last 5674
_journal_paper_doi 10.1039/d4dt01755b
_journal_volume 54
_journal_year 2025
_chemical_formula_moiety 'C82 H104 Co N10 O4 S2'
_chemical_formula_sum 'C82 H104 Co N10 O4 S2'
_chemical_formula_weight 1416.80
_space_group_crystal_system monoclinic
_space_group_IT_number 15
_space_group_name_Hall '-C 2yc'
_space_group_name_H-M_alt 'C 1 2/c 1'
_atom_sites_solution_hydrogens geom
_atom_sites_solution_primary dual
_audit_creation_date 2021-01-18
_audit_creation_method
;
Olex2 1.3
(compiled 2020.11.12 svn.r5f609507 for OlexSys, GUI svn.r6226)
;
_audit_update_record
;
2021-01-18 deposited with the CCDC.	2025-02-06 downloaded from the CCDC.
;
_cell_angle_alpha 90
_cell_angle_beta 95.216(2)
_cell_angle_gamma 90
_cell_formula_units_Z 4
_cell_length_a 39.2182(10)
_cell_length_b 16.1188(3)
_cell_length_c 12.9084(2)
_cell_measurement_reflns_used 16901
_cell_measurement_temperature 93(2)
_cell_measurement_theta_max 76.3290
_cell_measurement_theta_min 2.9100
_cell_volume 8126.3(3)
_computing_cell_refinement 'CrysAlisPro 1.171.40.84a (Rigaku OD, 2020)'
_computing_data_collection 'CrysAlisPro 1.171.40.84a (Rigaku OD, 2020)'
_computing_data_reduction 'CrysAlisPro 1.171.40.84a (Rigaku OD, 2020)'
_computing_molecular_graphics 'Olex2 1.3 (Dolomanov et al., 2009)'
_computing_publication_material 'Olex2 1.3 (Dolomanov et al., 2009)'
_computing_structure_refinement 'SHELXL 2018/3 (Sheldrick, 2015)'
_computing_structure_solution 'SHELXT 2018/2 (Sheldrick, 2018)'
_diffrn_ambient_temperature 93
_diffrn_detector 'Hybrid Pixel Array Detector'
_diffrn_detector_area_resol_mean 10.0000
_diffrn_detector_type HyPix
_diffrn_measured_fraction_theta_full 0.997
_diffrn_measured_fraction_theta_max 0.970
_diffrn_measurement_details
;
List of Runs (angles in degrees, time in seconds):

  # Type    Start    End  Width  t~exp~   \w     \q     \k     \f   Frames
#--------------------------------------------------------------------------
  1  \w     99.00 172.00   0.50    1.11    --  108.75  30.00-150.00  146
  2  \w    135.00 178.00   0.50    1.11    --  108.75  61.00 -90.00   86
  3  \w     86.00 119.00   0.50    1.11    --  108.75  61.00 -90.00   66
  4  \w     86.00 112.00   0.50    1.11    --  108.75  30.00  60.00   52
  5  \w    127.00 175.00   0.50    1.11    --  108.75  30.00  60.00   96
  6  \w      1.00  27.00   0.50    0.28    --  -41.93  19.00 -60.00   52
  7  \w     -5.00  37.00   0.50    0.28    --  -41.93  19.00  90.00   84
  8  \w      6.00  31.00   0.50    0.28    --  -41.93  19.00-120.00   50
  9  \w      7.00  39.00   0.50    0.28    --  -41.93  19.00-150.00   64
 10  \w     90.00 163.00   0.50    1.11    --  108.75 107.00 115.00  146
 11  \w    148.00 178.00   0.50    1.11    --  108.75 125.00  60.00   60
 12  \w     81.00 138.00   0.50    1.11    --  108.75 125.00  60.00  114
 13  \w     35.00  71.00   0.50    1.11    --  108.75 -61.00  60.00   72
 14  \w     37.00  74.00   0.50    1.11    --  108.75 -61.00  30.00   74
 15  \w     39.00  71.00   0.50    1.11    --  108.75 -77.00   0.00   64
 16  \w     75.00 137.00   0.50    1.11    --  108.75 -77.00   0.00  124
 17  \w     38.00  66.00   0.50    1.11    --  108.75 -61.00-150.00   56
 18  \w    -35.00  43.00   0.50    0.28    --   41.93 -37.00 -90.00  156
 19  \w     35.00  71.00   0.50    1.11    --  108.75 -61.00  90.00   72
 20  \w     36.00  84.00   0.50    1.11    --  108.75 -94.00 150.00   96
 21  \w     80.00 106.00   0.50    1.11    --  108.75-125.00  90.00   52
 22  \w     67.00 106.00   0.50    1.11    --  108.75-107.00  17.00   78
 23  \w     10.00  56.00   0.50    0.28    --   41.93-107.00  17.00   92
 24  \w    -68.00 -39.00   0.50    1.11    -- -102.00  61.00-120.00   58
 25  \w    -81.00  -6.00   0.50    0.28    --  -41.93 107.00 115.00  150
 26  \w   -104.00 -78.00   0.50    1.11    -- -102.00 107.00 115.00   52
 27  \w    -69.00 -30.00   0.50    1.11    -- -102.00  61.00 -30.00   78
 28  \w   -120.00 -95.00   0.50    1.11    -- -102.00-107.00  17.00   50
;
_diffrn_measurement_device 'four-circle diffractometer'
_diffrn_measurement_device_type 'XtaLAB Synergy R, DW system, HyPix'
_diffrn_measurement_method '\w scans'
_diffrn_orient_matrix_type 'CrysAlisPro convention (1999,Acta A55,543-557)'
_diffrn_orient_matrix_UB_11 -0.0363858000
_diffrn_orient_matrix_UB_12 0.0367085000
_diffrn_orient_matrix_UB_13 -0.0044175000
_diffrn_orient_matrix_UB_21 0.0141008000
_diffrn_orient_matrix_UB_22 0.0852809000
_diffrn_orient_matrix_UB_23 -0.0293761000
_diffrn_orient_matrix_UB_31 -0.0058531000
_diffrn_orient_matrix_UB_32 -0.0227997000
_diffrn_orient_matrix_UB_33 -0.1159819000
_diffrn_radiation_monochromator mirror
_diffrn_radiation_probe x-ray
_diffrn_radiation_type 'Cu K\a'
_diffrn_radiation_wavelength 1.54184
_diffrn_reflns_av_R_equivalents 0.0266
_diffrn_reflns_av_unetI/netI 0.0247
_diffrn_reflns_Laue_measured_fraction_full 0.997
_diffrn_reflns_Laue_measured_fraction_max 0.970
_diffrn_reflns_limit_h_max 48
_diffrn_reflns_limit_h_min -49
_diffrn_reflns_limit_k_max 19
_diffrn_reflns_limit_k_min -20
_diffrn_reflns_limit_l_max 12
_diffrn_reflns_limit_l_min -15
_diffrn_reflns_number 27828
_diffrn_reflns_point_group_measured_fraction_full 0.997
_diffrn_reflns_point_group_measured_fraction_max 0.970
_diffrn_reflns_theta_full 67.684
_diffrn_reflns_theta_max 76.172
_diffrn_reflns_theta_min 2.966
_diffrn_source 'Rotating-anode X-ray tube'
_diffrn_source_type 'Rigaku (Cu) X-ray Source'
_exptl_absorpt_coefficient_mu 2.546
_exptl_absorpt_correction_T_max 0.883
_exptl_absorpt_correction_T_min 0.540
_exptl_absorpt_correction_type multi-scan
_exptl_absorpt_process_details
;
CrysAlisPro 1.171.40.84a (Rigaku Oxford Diffraction, 2020)
Empirical absorption correction using spherical harmonics,
implemented in SCALE3 ABSPACK scaling algorithm.
;
_exptl_crystal_colour orange
_exptl_crystal_colour_primary orange
_exptl_crystal_density_diffrn 1.158
_exptl_crystal_description plate
_exptl_crystal_F_000 3028
_exptl_crystal_size_max 0.14
_exptl_crystal_size_mid 0.14
_exptl_crystal_size_min 0.05
_refine_diff_density_max 1.001
_refine_diff_density_min -0.712
_refine_diff_density_rms 0.050
_refine_ls_extinction_method none
_refine_ls_goodness_of_fit_ref 1.041
_refine_ls_hydrogen_treatment constr
_refine_ls_matrix_type full
_refine_ls_number_parameters 459
_refine_ls_number_reflns 8259
_refine_ls_number_restraints 0
_refine_ls_restrained_S_all 1.041
_refine_ls_R_factor_all 0.0477
_refine_ls_R_factor_gt 0.0460
_refine_ls_shift/su_max 0.001
_refine_ls_shift/su_mean 0.000
_refine_ls_structure_factor_coef Fsqd
_refine_ls_weighting_details 'w=1/[\s^2^(Fo^2^)+(0.0532P)^2^+12.8044P] where P=(Fo^2^+2Fc^2^)/3'
_refine_ls_weighting_scheme calc
_refine_ls_wR_factor_gt 0.1155
_refine_ls_wR_factor_ref 0.1166
_reflns_Friedel_coverage 0.000
_reflns_number_gt 7884
_reflns_number_total 8259
_reflns_threshold_expression 'I > 2\s(I)'
_cod_data_source_file d4dt01755b2.cif
_cod_data_source_block co35tbusap
_cod_depositor_comments 'Adding full bibliography for 7717985--7717988.cif.'
_cod_database_code 7717988
_shelx_shelxl_version_number 2018/3
_chemical_oxdiff_formula 'C H N O S Co '
_shelx_space_group_comment
;
The symmetry employed for this shelxl refinement is uniquely defined
by the following loop, which should always be used as a source of
symmetry information in preference to the above space-group names.
They are only intended as comments.
;
_shelx_estimated_absorpt_t_max 0.883
_shelx_estimated_absorpt_t_min 0.717
_reflns_odcompleteness_completeness 99.67
_reflns_odcompleteness_iscentric 1
_reflns_odcompleteness_theta 66.97
_olex2_refinement_description
;
1. Fixed Uiso
 At 1.2 times of:
  All C(H) groups
 At 1.5 times of:
  All C(H,H,H) groups, All O(H) groups
2.a Aromatic/amide H refined with riding coordinates:
 C4(H4), C6(H6), C8(H8), C10(H10), C11(H11), C12(H12), C13(H13), C24(H24),
 C26(H26), C28(H28), C30(H30), C31(H31), C32(H32), C33(H33)
2.b Tetrahedral OH refined with riding coordinates:
 O1(H1), O2(H2)
2.c Idealised Me refined as rotating group:
 C15(H15A,H15B,H15C), C16(H16A,H16B,H16C), C17(H17A,H17B,H17C), C19(H19A,H19B,
 H19C), C20(H20A,H20B,H20C), C21(H21A,H21B,H21C), C35(H35A,H35B,H35C), C36(H36A,
 H36B,H36C), C37(H37A,H37B,H37C), C39(H39A,H39B,H39C), C40(H40A,H40B,H40C),
 C41(H41A,H41B,H41C)
;
_olex2_submission_special_instructions 'No special instructions were received'
_oxdiff_exptl_absorpt_empirical_details
;
Empirical correction (ABSPACK) includes:
- Absorption correction using spherical harmonics
- Frame scaling
;
_oxdiff_exptl_absorpt_empirical_full_max 1.370
_oxdiff_exptl_absorpt_empirical_full_min 0.808

loop_
_space_group_symop_operation_xyz
'x, y, z'
'-x, y, -z+1/2'
'x+1/2, y+1/2, z'
'-x+1/2, y+1/2, -z+1/2'
'-x, -y, -z'
'x, -y, z-1/2'
'-x+1/2, -y+1/2, -z'
'x+1/2, -y+1/2, z-1/2'

loop_
_atom_site_label
_atom_site_type_symbol
_atom_site_fract_x
_atom_site_fract_y
_atom_site_fract_z
_atom_site_U_iso_or_equiv
_atom_site_adp_type
_atom_site_occupancy
_atom_site_site_symmetry_order
_atom_site_calc_flag
_atom_site_refinement_flags_posn
_atom_site_refinement_flags_adp
_atom_site_refinement_flags_occupancy
_atom_site_disorder_assembly
_atom_site_disorder_group
Co1 Co 0.500000 0.29709(2) 0.250000 0.01667(10) Uani 1 2 d S T P . .
S1 S 0.47207(2) 0.33046(5) 0.59680(5) 0.05186(18) Uani 1 1 d . . . . .
O1 O 0.34202(3) 0.06823(8) 0.48694(10) 0.0257(3) Uani 1 1 d . . . . .
H1 H 0.354640 0.077526 0.439019 0.038 Uiso 1 1 calc R U . . .
O2 O 0.64791(4) 0.37880(8) 0.58795(11) 0.0298(3) Uani 1 1 d . . . . .
H2 H 0.634111 0.385796 0.534993 0.045 Uiso 1 1 calc R U . . .
N1 N 0.50019(4) 0.29549(9) 0.41111(11) 0.0211(3) Uani 1 1 d . . . . .
N2 N 0.39687(4) 0.11439(9) 0.39916(11) 0.0212(3) Uani 1 1 d . . . . .
N3 N 0.60868(4) 0.45698(10) 0.44625(13) 0.0266(3) Uani 1 1 d . . . . .
N4 N 0.46197(4) 0.19864(9) 0.23938(11) 0.0196(3) Uani 1 1 d . . . . .
N5 N 0.53840(4) 0.39303(9) 0.25816(11) 0.0203(3) Uani 1 1 d . . . . .
C1 C 0.48872(5) 0.30935(11) 0.48903(14) 0.0232(4) Uani 1 1 d . . . . .
C2 C 0.35768(5) 0.09568(10) 0.57849(13) 0.0201(3) Uani 1 1 d . . . . .
C3 C 0.34111(5) 0.08821(11) 0.67027(14) 0.0210(3) Uani 1 1 d . . . . .
C4 C 0.35911(5) 0.11600(11) 0.76235(14) 0.0219(4) Uani 1 1 d . . . . .
H4 H 0.348221 0.111363 0.824897 0.026 Uiso 1 1 calc R U . . .
C5 C 0.39200(5) 0.15007(11) 0.76865(13) 0.0216(3) Uani 1 1 d . . . . .
C6 C 0.40735(5) 0.15757(11) 0.67659(13) 0.0208(3) Uani 1 1 d . . . . .
H6 H 0.429557 0.181284 0.677647 0.025 Uiso 1 1 calc R U . . .
C7 C 0.39064(5) 0.13072(10) 0.58195(13) 0.0200(3) Uani 1 1 d . . . . .
C8 C 0.40920(5) 0.13778(11) 0.49050(13) 0.0209(3) Uani 1 1 d . . . . .
H8 H 0.431585 0.160800 0.498117 0.025 Uiso 1 1 calc R U . . .
C9 C 0.41819(4) 0.12346(11) 0.31727(13) 0.0202(3) Uani 1 1 d . . . . .
C10 C 0.41857(5) 0.06207(11) 0.24179(14) 0.0240(4) Uani 1 1 d . . . . .
H10 H 0.403155 0.016562 0.240904 0.029 Uiso 1 1 calc R U . . .
C11 C 0.44187(5) 0.06864(12) 0.16804(14) 0.0252(4) Uani 1 1 d . . . . .
H11 H 0.443016 0.026994 0.116400 0.030 Uiso 1 1 calc R U . . .
C12 C 0.46356(5) 0.13679(11) 0.17027(13) 0.0223(4) Uani 1 1 d . . . . .
H12 H 0.480136 0.139790 0.121121 0.027 Uiso 1 1 calc R U . . .
C13 C 0.43944(4) 0.19210(11) 0.31051(13) 0.0194(3) Uani 1 1 d . . . . .
H13 H 0.437831 0.236216 0.358630 0.023 Uiso 1 1 calc R U . . .
C14 C 0.30504(5) 0.05148(12) 0.66877(15) 0.0264(4) Uani 1 1 d . . . . .
C15 C 0.29165(5) 0.05292(15) 0.77681(17) 0.0364(5) Uani 1 1 d . . . . .
H15A H 0.306710 0.019513 0.825090 0.055 Uiso 1 1 calc R U . . .
H15B H 0.268425 0.029957 0.772302 0.055 Uiso 1 1 calc R U . . .
H15C H 0.291260 0.110230 0.802040 0.055 Uiso 1 1 calc R U . . .
C16 C 0.30578(6) -0.03952(13) 0.6324(2) 0.0410(5) Uani 1 1 d . . . . .
H16A H 0.321688 -0.071216 0.680189 0.061 Uiso 1 1 calc R U . . .
H16B H 0.313344 -0.041818 0.562190 0.061 Uiso 1 1 calc R U . . .
H16C H 0.282780 -0.063380 0.631810 0.061 Uiso 1 1 calc R U . . .
C17 C 0.27968(5) 0.10162(14) 0.59577(17) 0.0332(4) Uani 1 1 d . . . . .
H17A H 0.256784 0.077234 0.595462 0.050 Uiso 1 1 calc R U . . .
H17B H 0.286971 0.100476 0.525151 0.050 Uiso 1 1 calc R U . . .
H17C H 0.279116 0.159148 0.620129 0.050 Uiso 1 1 calc R U . . .
C18 C 0.41198(5) 0.17676(12) 0.87095(14) 0.0259(4) Uani 1 1 d . . . . .
C19 C 0.44316(6) 0.11908(14) 0.89237(15) 0.0344(5) Uani 1 1 d . . . . .
H19A H 0.457274 0.138528 0.954143 0.052 Uiso 1 1 calc R U . . .
H19B H 0.456755 0.119559 0.832318 0.052 Uiso 1 1 calc R U . . .
H19C H 0.435272 0.062474 0.904257 0.052 Uiso 1 1 calc R U . . .
C20 C 0.38996(6) 0.17282(14) 0.96265(15) 0.0322(4) Uani 1 1 d . . . . .
H20A H 0.369464 0.207074 0.947539 0.048 Uiso 1 1 calc R U . . .
H20B H 0.403143 0.193629 1.025435 0.048 Uiso 1 1 calc R U . . .
H20C H 0.383151 0.115236 0.973770 0.048 Uiso 1 1 calc R U . . .
C21 C 0.42511(5) 0.26590(13) 0.86182(15) 0.0316(4) Uani 1 1 d . . . . .
H21A H 0.405632 0.303539 0.847336 0.047 Uiso 1 1 calc R U . . .
H21B H 0.440033 0.269051 0.805048 0.047 Uiso 1 1 calc R U . . .
H21C H 0.438036 0.282042 0.927258 0.047 Uiso 1 1 calc R U . . .
C22 C 0.65564(5) 0.45247(12) 0.63244(14) 0.0251(4) Uani 1 1 d . . . . .
C23 C 0.67764(5) 0.45627(12) 0.72498(14) 0.0236(4) Uani 1 1 d . . . . .
C24 C 0.68452(5) 0.53541(11) 0.76573(14) 0.0225(4) Uani 1 1 d . . . . .
H24 H 0.699475 0.539525 0.827666 0.027 Uiso 1 1 calc R U . . .
C25 C 0.67090(5) 0.60934(12) 0.72173(14) 0.0244(4) Uani 1 1 d . . . . .
C26 C 0.64862(5) 0.60225(12) 0.63244(15) 0.0258(4) Uani 1 1 d . . . . .
H26 H 0.638457 0.650863 0.601602 0.031 Uiso 1 1 calc R U . . .
C27 C 0.64089(5) 0.52600(13) 0.58732(14) 0.0259(4) Uani 1 1 d . . . . .
C28 C 0.61679(5) 0.52439(12) 0.49438(15) 0.0260(4) Uani 1 1 d . . . . .
H28 H 0.606828 0.574980 0.468870 0.031 Uiso 1 1 calc R U . . .
C29 C 0.58514(5) 0.46110(13) 0.35537(14) 0.0255(4) Uani 1 1 d . . . . .
C30 C 0.58397(5) 0.52468(13) 0.28216(15) 0.0285(4) Uani 1 1 d . . . . .
H30 H 0.599695 0.569568 0.289979 0.034 Uiso 1 1 calc R U . . .
C31 C 0.55942(5) 0.52147(12) 0.19732(15) 0.0272(4) Uani 1 1 d . . . . .
H31 H 0.558053 0.564252 0.146490 0.033 Uiso 1 1 calc R U . . .
C32 C 0.53708(5) 0.45506(11) 0.18823(13) 0.0220(4) Uani 1 1 d . . . . .
H32 H 0.520210 0.453151 0.130608 0.026 Uiso 1 1 calc R U . . .
C33 C 0.56230(5) 0.39607(12) 0.33912(14) 0.0232(4) Uani 1 1 d . . . . .
H33 H 0.563614 0.351541 0.387529 0.028 Uiso 1 1 calc R U . . .
C34 C 0.69279(5) 0.37793(12) 0.77913(15) 0.0253(4) Uani 1 1 d . . . . .
C35 C 0.71655(6) 0.39850(13) 0.87675(17) 0.0354(5) Uani 1 1 d . . . . .
H35A H 0.703863 0.430171 0.925445 0.053 Uiso 1 1 calc R U . . .
H35B H 0.735937 0.431553 0.857170 0.053 Uiso 1 1 calc R U . . .
H35C H 0.725050 0.346921 0.909991 0.053 Uiso 1 1 calc R U . . .
C36 C 0.66358(5) 0.32432(12) 0.81367(17) 0.0298(4) Uani 1 1 d . . . . .
H36A H 0.648126 0.308938 0.752762 0.045 Uiso 1 1 calc R U . . .
H36B H 0.650866 0.355740 0.862541 0.045 Uiso 1 1 calc R U . . .
H36C H 0.673087 0.274020 0.847778 0.045 Uiso 1 1 calc R U . . .
C37 C 0.71353(6) 0.32889(14) 0.70461(18) 0.0365(5) Uani 1 1 d . . . . .
H37A H 0.723185 0.279248 0.739942 0.055 Uiso 1 1 calc R U . . .
H37B H 0.732119 0.363696 0.683084 0.055 Uiso 1 1 calc R U . . .
H37C H 0.698524 0.312408 0.643195 0.055 Uiso 1 1 calc R U . . .
C38 C 0.67930(5) 0.69539(12) 0.76788(15) 0.0271(4) Uani 1 1 d . . . . .
C39 C 0.70545(6) 0.69158(13) 0.86310(17) 0.0351(5) Uani 1 1 d . . . . .
H39A H 0.696060 0.658924 0.917903 0.053 Uiso 1 1 calc R U . . .
H39B H 0.710506 0.747923 0.888590 0.053 Uiso 1 1 calc R U . . .
H39C H 0.726537 0.665469 0.843856 0.053 Uiso 1 1 calc R U . . .
C40 C 0.64627(6) 0.73434(13) 0.80114(17) 0.0340(5) Uani 1 1 d . . . . .
H40A H 0.629302 0.738308 0.740742 0.051 Uiso 1 1 calc R U . . .
H40B H 0.651240 0.789928 0.829322 0.051 Uiso 1 1 calc R U . . .
H40C H 0.637186 0.699633 0.854583 0.051 Uiso 1 1 calc R U . . .
C41 C 0.69398(6) 0.75063(13) 0.68530(17) 0.0345(5) Uani 1 1 d . . . . .
H41A H 0.714903 0.725336 0.663538 0.052 Uiso 1 1 calc R U . . .
H41B H 0.699312 0.805617 0.714871 0.052 Uiso 1 1 calc R U . . .
H41C H 0.677068 0.756093 0.624965 0.052 Uiso 1 1 calc R U . . .

loop_
_atom_site_aniso_label
_atom_site_aniso_U_11
_atom_site_aniso_U_22
_atom_site_aniso_U_33
_atom_site_aniso_U_23
_atom_site_aniso_U_13
_atom_site_aniso_U_12
Co1 0.0177(2) 0.0198(2) 0.01255(19) 0.000 0.00123(14) 0.000
S1 0.0620(4) 0.0669(4) 0.0307(3) -0.0159(3) 0.0262(3) -0.0113(3)
O1 0.0247(6) 0.0316(7) 0.0208(6) -0.0016(5) 0.0026(5) -0.0084(5)
O2 0.0337(7) 0.0223(7) 0.0318(7) -0.0015(5) -0.0064(6) -0.0015(5)
N1 0.0233(8) 0.0246(8) 0.0153(7) 0.0005(5) 0.0012(6) 0.0017(6)
N2 0.0235(7) 0.0217(7) 0.0186(7) 0.0013(6) 0.0030(6) -0.0030(6)
N3 0.0252(8) 0.0269(8) 0.0280(8) 0.0011(6) 0.0035(6) -0.0015(6)
N4 0.0211(7) 0.0218(7) 0.0158(7) 0.0014(5) 0.0013(5) -0.0015(6)
N5 0.0189(7) 0.0250(7) 0.0171(7) -0.0009(6) 0.0014(5) -0.0008(6)
C1 0.0253(9) 0.0225(9) 0.0216(9) 0.0000(7) 0.0019(7) -0.0024(7)
C2 0.0225(9) 0.0167(8) 0.0209(8) 0.0017(6) 0.0004(7) 0.0006(6)
C3 0.0224(9) 0.0165(8) 0.0246(9) 0.0038(7) 0.0048(7) 0.0035(6)
C4 0.0259(9) 0.0204(8) 0.0201(8) 0.0035(7) 0.0062(7) 0.0065(7)
C5 0.0276(9) 0.0181(8) 0.0191(8) 0.0008(6) 0.0019(7) 0.0048(7)
C6 0.0225(8) 0.0188(8) 0.0210(8) 0.0004(6) 0.0009(7) -0.0009(6)
C7 0.0227(8) 0.0171(8) 0.0201(8) 0.0018(6) 0.0020(6) 0.0000(6)
C8 0.0212(8) 0.0196(8) 0.0220(8) 0.0019(7) 0.0016(7) -0.0026(7)
C9 0.0206(8) 0.0224(8) 0.0173(8) 0.0033(6) -0.0001(6) -0.0006(7)
C10 0.0295(9) 0.0215(9) 0.0208(8) 0.0016(7) 0.0003(7) -0.0051(7)
C11 0.0339(10) 0.0238(9) 0.0181(8) -0.0030(7) 0.0028(7) -0.0027(7)
C12 0.0262(9) 0.0259(9) 0.0151(8) -0.0011(7) 0.0036(6) -0.0012(7)
C13 0.0207(8) 0.0208(8) 0.0167(8) 0.0006(6) 0.0014(6) 0.0007(6)
C14 0.0235(9) 0.0259(9) 0.0303(10) 0.0049(7) 0.0060(7) -0.0011(7)
C15 0.0262(10) 0.0490(13) 0.0352(11) 0.0105(9) 0.0096(8) -0.0008(9)
C16 0.0386(12) 0.0276(11) 0.0590(15) -0.0001(10) 0.0162(11) -0.0112(9)
C17 0.0211(9) 0.0426(12) 0.0357(11) 0.0047(9) 0.0015(8) -0.0005(8)
C18 0.0296(10) 0.0278(9) 0.0201(9) -0.0037(7) 0.0009(7) 0.0051(8)
C19 0.0369(11) 0.0453(12) 0.0200(9) -0.0046(8) -0.0028(8) 0.0139(9)
C20 0.0394(11) 0.0365(11) 0.0210(9) -0.0040(8) 0.0045(8) 0.0070(9)
C21 0.0334(11) 0.0344(11) 0.0264(10) -0.0086(8) -0.0011(8) -0.0021(8)
C22 0.0217(9) 0.0293(10) 0.0243(9) -0.0046(7) 0.0024(7) -0.0068(7)
C23 0.0184(8) 0.0277(9) 0.0246(9) 0.0002(7) 0.0015(7) -0.0029(7)
C24 0.0196(8) 0.0261(9) 0.0211(8) 0.0003(7) -0.0016(6) -0.0006(7)
C25 0.0227(9) 0.0267(9) 0.0239(9) 0.0012(7) 0.0032(7) 0.0011(7)
C26 0.0231(9) 0.0287(9) 0.0255(9) 0.0046(7) 0.0013(7) 0.0047(7)
C27 0.0201(9) 0.0344(10) 0.0232(9) 0.0047(8) 0.0024(7) -0.0010(7)
C28 0.0257(9) 0.0247(9) 0.0282(9) 0.0017(7) 0.0044(7) -0.0020(7)
C29 0.0220(9) 0.0342(10) 0.0203(9) -0.0029(7) 0.0026(7) -0.0018(7)
C30 0.0286(10) 0.0328(10) 0.0243(9) -0.0045(8) 0.0043(7) -0.0099(8)
C31 0.0314(10) 0.0276(10) 0.0227(9) -0.0003(7) 0.0035(7) -0.0062(8)
C32 0.0229(9) 0.0230(9) 0.0196(8) 0.0003(7) -0.0005(6) -0.0009(7)
C33 0.0200(8) 0.0309(9) 0.0186(8) 0.0008(7) 0.0014(6) -0.0002(7)
C34 0.0220(9) 0.0228(9) 0.0302(9) -0.0009(7) -0.0014(7) -0.0021(7)
C35 0.0379(12) 0.0257(10) 0.0397(12) 0.0076(8) -0.0127(9) -0.0058(8)
C36 0.0274(10) 0.0211(9) 0.0408(11) 0.0019(8) 0.0022(8) -0.0018(7)
C37 0.0296(11) 0.0370(12) 0.0428(12) 0.0005(9) 0.0031(9) 0.0081(9)
C38 0.0277(10) 0.0248(9) 0.0291(10) 0.0022(7) 0.0048(8) 0.0029(7)
C39 0.0406(12) 0.0265(10) 0.0368(11) -0.0052(8) -0.0033(9) 0.0001(9)
C40 0.0336(11) 0.0289(10) 0.0405(11) -0.0014(9) 0.0091(9) 0.0038(8)
C41 0.0378(11) 0.0280(10) 0.0388(11) 0.0014(9) 0.0100(9) -0.0050(8)

loop_
_atom_type_symbol
_atom_type_description
_atom_type_scat_dispersion_real
_atom_type_scat_dispersion_imag
_atom_type_scat_source
C C 0.0181 0.0091 'International Tables Vol C Tables 4.2.6.8 and 6.1.1.4'
H H 0.0000 0.0000 'International Tables Vol C Tables 4.2.6.8 and 6.1.1.4'
N N 0.0311 0.0180 'International Tables Vol C Tables 4.2.6.8 and 6.1.1.4'
Co Co -2.3653 3.6143 'International Tables Vol C Tables 4.2.6.8 and 6.1.1.4'
O O 0.0492 0.0322 'International Tables Vol C Tables 4.2.6.8 and 6.1.1.4'
S S 0.3331 0.5567 'International Tables Vol C Tables 4.2.6.8 and 6.1.1.4'

loop_
_geom_angle_atom_site_label_1
_geom_angle_atom_site_label_2
_geom_angle_atom_site_label_3
_geom_angle
_geom_angle_site_symmetry_1
_geom_angle_site_symmetry_3
_geom_angle_publ_flag
N1 Co1 N1 178.58(8) 2_655 . ?
N1 Co1 N4 89.66(6) 2_655 2_655 ?
N1 Co1 N4 89.30(6) . 2_655 ?
N1 Co1 N4 89.66(6) . . ?
N1 Co1 N4 89.30(6) 2_655 . ?
N1 Co1 N5 91.21(6) 2_655 2_655 ?
N1 Co1 N5 89.81(6) . 2_655 ?
N1 Co1 N5 91.21(6) . . ?
N1 Co1 N5 89.81(6) 2_655 . ?
N4 Co1 N4 86.21(8) . 2_655 ?
N5 Co1 N4 178.66(6) . . ?
N5 Co1 N4 92.77(6) . 2_655 ?
N5 Co1 N4 178.66(6) 2_655 2_655 ?
N5 Co1 N4 92.78(6) 2_655 . ?
N5 Co1 N5 88.25(8) 2_655 . ?
C2 O1 H1 109.5 . . ?
C22 O2 H2 109.5 . . ?
C1 N1 Co1 153.92(15) . . ?
C8 N2 C9 117.09(15) . . ?
C28 N3 C29 118.29(17) . . ?
C12 N4 Co1 120.72(12) . . ?
C13 N4 Co1 120.50(12) . . ?
C13 N4 C12 118.15(15) . . ?
C32 N5 Co1 121.12(12) . . ?
C33 N5 Co1 120.05(12) . . ?
C33 N5 C32 118.53(16) . . ?
N1 C1 S1 178.63(19) . . ?
O1 C2 C3 119.92(16) . . ?
O1 C2 C7 120.03(16) . . ?
C3 C2 C7 120.04(16) . . ?
C2 C3 C14 121.26(16) . . ?
C4 C3 C2 116.84(16) . . ?
C4 C3 C14 121.89(16) . . ?
C3 C4 H4 117.7 . . ?
C5 C4 C3 124.53(16) . . ?
C5 C4 H4 117.7 . . ?
C4 C5 C18 123.83(16) . . ?
C6 C5 C4 117.08(16) . . ?
C6 C5 C18 119.06(17) . . ?
C5 C6 H6 119.5 . . ?
C5 C6 C7 121.03(17) . . ?
C7 C6 H6 119.5 . . ?
C2 C7 C8 122.30(16) . . ?
C6 C7 C2 120.46(16) . . ?
C6 C7 C8 117.20(16) . . ?
N2 C8 C7 123.28(16) . . ?
N2 C8 H8 118.4 . . ?
C7 C8 H8 118.4 . . ?
C10 C9 N2 119.69(16) . . ?
C10 C9 C13 118.51(16) . . ?
C13 C9 N2 121.79(16) . . ?
C9 C10 H10 120.7 . . ?
C11 C10 C9 118.57(17) . . ?
C11 C10 H10 120.7 . . ?
C10 C11 H11 120.4 . . ?
C10 C11 C12 119.25(17) . . ?
C12 C11 H11 120.4 . . ?
N4 C12 C11 122.40(16) . . ?
N4 C12 H12 118.8 . . ?
C11 C12 H12 118.8 . . ?
N4 C13 C9 122.88(16) . . ?
N4 C13 H13 118.6 . . ?
C9 C13 H13 118.6 . . ?
C3 C14 C15 112.00(17) . . ?
C3 C14 C16 109.20(16) . . ?
C3 C14 C17 110.48(15) . . ?
C15 C14 C16 107.97(17) . . ?
C15 C14 C17 107.07(16) . . ?
C17 C14 C16 110.07(18) . . ?
C14 C15 H15A 109.5 . . ?
C14 C15 H15B 109.5 . . ?
C14 C15 H15C 109.5 . . ?
H15A C15 H15B 109.5 . . ?
H15A C15 H15C 109.5 . . ?
H15B C15 H15C 109.5 . . ?
C14 C16 H16A 109.5 . . ?
C14 C16 H16B 109.5 . . ?
C14 C16 H16C 109.5 . . ?
H16A C16 H16B 109.5 . . ?
H16A C16 H16C 109.5 . . ?
H16B C16 H16C 109.5 . . ?
C14 C17 H17A 109.5 . . ?
C14 C17 H17B 109.5 . . ?
C14 C17 H17C 109.5 . . ?
H17A C17 H17B 109.5 . . ?
H17A C17 H17C 109.5 . . ?
H17B C17 H17C 109.5 . . ?
C5 C18 C19 108.67(15) . . ?
C20 C18 C5 111.98(16) . . ?
C20 C18 C19 109.33(16) . . ?
C20 C18 C21 108.39(16) . . ?
C21 C18 C5 110.19(15) . . ?
C21 C18 C19 108.21(17) . . ?
C18 C19 H19A 109.5 . . ?
C18 C19 H19B 109.5 . . ?
C18 C19 H19C 109.5 . . ?
H19A C19 H19B 109.5 . . ?
H19A C19 H19C 109.5 . . ?
H19B C19 H19C 109.5 . . ?
C18 C20 H20A 109.5 . . ?
C18 C20 H20B 109.5 . . ?
C18 C20 H20C 109.5 . . ?
H20A C20 H20B 109.5 . . ?
H20A C20 H20C 109.5 . . ?
H20B C20 H20C 109.5 . . ?
C18 C21 H21A 109.5 . . ?
C18 C21 H21B 109.5 . . ?
C18 C21 H21C 109.5 . . ?
H21A C21 H21B 109.5 . . ?
H21A C21 H21C 109.5 . . ?
H21B C21 H21C 109.5 . . ?
O2 C22 C23 119.88(17) . . ?
O2 C22 C27 119.69(16) . . ?
C23 C22 C27 120.41(17) . . ?
C22 C23 C34 122.09(17) . . ?
C24 C23 C22 116.17(17) . . ?
C24 C23 C34 121.73(16) . . ?
C23 C24 H24 117.6 . . ?
C23 C24 C25 124.71(17) . . ?
C25 C24 H24 117.6 . . ?
C24 C25 C38 123.37(16) . . ?
C26 C25 C24 117.00(17) . . ?
C26 C25 C38 119.63(17) . . ?
C25 C26 H26 119.3 . . ?
C27 C26 C25 121.42(18) . . ?
C27 C26 H26 119.3 . . ?
C22 C27 C28 122.12(18) . . ?
C26 C27 C22 120.25(17) . . ?
C26 C27 C28 117.62(17) . . ?
N3 C28 C27 121.95(18) . . ?
N3 C28 H28 119.0 . . ?
C27 C28 H28 119.0 . . ?
C30 C29 N3 124.84(17) . . ?
C33 C29 N3 116.83(17) . . ?
C33 C29 C30 118.32(17) . . ?
C29 C30 H30 120.5 . . ?
C31 C30 C29 118.98(18) . . ?
C31 C30 H30 120.5 . . ?
C30 C31 H31 120.5 . . ?
C32 C31 C30 118.92(18) . . ?
C32 C31 H31 120.5 . . ?
N5 C32 C31 122.26(16) . . ?
N5 C32 H32 118.9 . . ?
C31 C32 H32 118.9 . . ?
N5 C33 C29 122.95(17) . . ?
N5 C33 H33 118.5 . . ?
C29 C33 H33 118.5 . . ?
C35 C34 C23 112.15(16) . . ?
C35 C34 C37 108.01(17) . . ?
C36 C34 C23 109.11(15) . . ?
C36 C34 C35 107.29(16) . . ?
C36 C34 C37 110.16(16) . . ?
C37 C34 C23 110.08(16) . . ?
C34 C35 H35A 109.5 . . ?
C34 C35 H35B 109.5 . . ?
C34 C35 H35C 109.5 . . ?
H35A C35 H35B 109.5 . . ?
H35A C35 H35C 109.5 . . ?
H35B C35 H35C 109.5 . . ?
C34 C36 H36A 109.5 . . ?
C34 C36 H36B 109.5 . . ?
C34 C36 H36C 109.5 . . ?
H36A C36 H36B 109.5 . . ?
H36A C36 H36C 109.5 . . ?
H36B C36 H36C 109.5 . . ?
C34 C37 H37A 109.5 . . ?
C34 C37 H37B 109.5 . . ?
C34 C37 H37C 109.5 . . ?
H37A C37 H37B 109.5 . . ?
H37A C37 H37C 109.5 . . ?
H37B C37 H37C 109.5 . . ?
C25 C38 C40 108.77(16) . . ?
C25 C38 C41 109.55(16) . . ?
C39 C38 C25 112.38(16) . . ?
C39 C38 C40 108.23(17) . . ?
C39 C38 C41 108.29(18) . . ?
C40 C38 C41 109.58(17) . . ?
C38 C39 H39A 109.5 . . ?
C38 C39 H39B 109.5 . . ?
C38 C39 H39C 109.5 . . ?
H39A C39 H39B 109.5 . . ?
H39A C39 H39C 109.5 . . ?
H39B C39 H39C 109.5 . . ?
C38 C40 H40A 109.5 . . ?
C38 C40 H40B 109.5 . . ?
C38 C40 H40C 109.5 . . ?
H40A C40 H40B 109.5 . . ?
H40A C40 H40C 109.5 . . ?
H40B C40 H40C 109.5 . . ?
C38 C41 H41A 109.5 . . ?
C38 C41 H41B 109.5 . . ?
C38 C41 H41C 109.5 . . ?
H41A C41 H41B 109.5 . . ?
H41A C41 H41C 109.5 . . ?
H41B C41 H41C 109.5 . . ?

loop_
_geom_bond_atom_site_label_1
_geom_bond_atom_site_label_2
_geom_bond_distance
_geom_bond_site_symmetry_2
_geom_bond_publ_flag
Co1 N1 2.0792(14) 2_655 ?
Co1 N1 2.0792(14) . ?
Co1 N4 2.1736(15) 2_655 ?
Co1 N4 2.1735(15) . ?
Co1 N5 2.1543(15) 2_655 ?
Co1 N5 2.1543(15) . ?
S1 C1 1.6256(19) . ?
O1 H1 0.8400 . ?
O1 C2 1.356(2) . ?
O2 H2 0.8400 . ?
O2 C22 1.342(2) . ?
N1 C1 1.160(2) . ?
N2 C8 1.289(2) . ?
N2 C9 1.414(2) . ?
N3 C28 1.278(3) . ?
N3 C29 1.427(2) . ?
N4 C12 1.343(2) . ?
N4 C13 1.335(2) . ?
N5 C32 1.345(2) . ?
N5 C33 1.340(2) . ?
C2 C3 1.407(2) . ?
C2 C7 1.408(2) . ?
C3 C4 1.400(3) . ?
C3 C14 1.532(3) . ?
C4 H4 0.9500 . ?
C4 C5 1.397(3) . ?
C5 C6 1.386(2) . ?
C5 C18 1.535(2) . ?
C6 H6 0.9500 . ?
C6 C7 1.401(2) . ?
C7 C8 1.446(2) . ?
C8 H8 0.9500 . ?
C9 C10 1.390(3) . ?
C9 C13 1.393(2) . ?
C10 H10 0.9500 . ?
C10 C11 1.382(3) . ?
C11 H11 0.9500 . ?
C11 C12 1.388(3) . ?
C12 H12 0.9500 . ?
C13 H13 0.9500 . ?
C14 C15 1.534(3) . ?
C14 C16 1.541(3) . ?
C14 C17 1.536(3) . ?
C15 H15A 0.9800 . ?
C15 H15B 0.9800 . ?
C15 H15C 0.9800 . ?
C16 H16A 0.9800 . ?
C16 H16B 0.9800 . ?
C16 H16C 0.9800 . ?
C17 H17A 0.9800 . ?
C17 H17B 0.9800 . ?
C17 H17C 0.9800 . ?
C18 C19 1.541(3) . ?
C18 C20 1.529(3) . ?
C18 C21 1.534(3) . ?
C19 H19A 0.9800 . ?
C19 H19B 0.9800 . ?
C19 H19C 0.9800 . ?
C20 H20A 0.9800 . ?
C20 H20B 0.9800 . ?
C20 H20C 0.9800 . ?
C21 H21A 0.9800 . ?
C21 H21B 0.9800 . ?
C21 H21C 0.9800 . ?
C22 C23 1.410(3) . ?
C22 C27 1.420(3) . ?
C23 C24 1.397(3) . ?
C23 C34 1.536(3) . ?
C24 H24 0.9500 . ?
C24 C25 1.404(3) . ?
C25 C26 1.386(3) . ?
C25 C38 1.533(3) . ?
C26 H26 0.9500 . ?
C26 C27 1.382(3) . ?
C27 C28 1.458(3) . ?
C28 H28 0.9500 . ?
C29 C30 1.392(3) . ?
C29 C33 1.382(3) . ?
C30 H30 0.9500 . ?
C30 C31 1.392(3) . ?
C31 H31 0.9500 . ?
C31 C32 1.382(3) . ?
C32 H32 0.9500 . ?
C33 H33 0.9500 . ?
C34 C35 1.534(3) . ?
C34 C36 1.533(3) . ?
C34 C37 1.534(3) . ?
C35 H35A 0.9800 . ?
C35 H35B 0.9800 . ?
C35 H35C 0.9800 . ?
C36 H36A 0.9800 . ?
C36 H36B 0.9800 . ?
C36 H36C 0.9800 . ?
C37 H37A 0.9800 . ?
C37 H37B 0.9800 . ?
C37 H37C 0.9800 . ?
C38 C39 1.529(3) . ?
C38 C40 1.535(3) . ?
C38 C41 1.540(3) . ?
C39 H39A 0.9800 . ?
C39 H39B 0.9800 . ?
C39 H39C 0.9800 . ?
C40 H40A 0.9800 . ?
C40 H40B 0.9800 . ?
C40 H40C 0.9800 . ?
C41 H41A 0.9800 . ?
C41 H41B 0.9800 . ?
C41 H41C 0.9800 . ?

loop_
_geom_hbond_atom_site_label_D
_geom_hbond_atom_site_label_H
_geom_hbond_atom_site_label_A
_geom_hbond_distance_DH
_geom_hbond_distance_HA
_geom_hbond_distance_DA
_geom_hbond_angle_DHA
_geom_hbond_site_symmetry_A
_geom_hbond_publ_flag
O1 H1 N2 0.84 1.88 2.6283(19) 148.5 . yes
O2 H2 N3 0.84 1.85 2.606(2) 149.2 . yes
C12 H12 N1 0.95 2.67 3.153(2) 112.1 2_655 yes
C32 H32 N1 0.95 2.70 3.171(2) 111.0 2_655 yes

loop_
_geom_torsion_atom_site_label_1
_geom_torsion_atom_site_label_2
_geom_torsion_atom_site_label_3
_geom_torsion_atom_site_label_4
_geom_torsion
_geom_torsion_site_symmetry_1
_geom_torsion_site_symmetry_2
_geom_torsion_site_symmetry_3
_geom_torsion_site_symmetry_4
_geom_torsion_publ_flag
Co1 N4 C12 C11 173.45(14) . . . . ?
Co1 N4 C13 C9 -169.57(13) . . . . ?
Co1 N5 C32 C31 173.69(14) . . . . ?
Co1 N5 C33 C29 -172.26(14) . . . . ?
O1 C2 C3 C4 178.48(15) . . . . ?
O1 C2 C3 C14 -1.6(2) . . . . ?
O1 C2 C7 C6 -178.56(16) . . . . ?
O1 C2 C7 C8 -1.0(3) . . . . ?
O2 C22 C23 C24 179.61(16) . . . . ?
O2 C22 C23 C34 -1.3(3) . . . . ?
O2 C22 C27 C26 179.96(17) . . . . ?
O2 C22 C27 C28 1.3(3) . . . . ?
N2 C9 C10 C11 -174.18(17) . . . . ?
N2 C9 C13 N4 173.92(16) . . . . ?
N3 C29 C30 C31 -179.37(18) . . . . ?
N3 C29 C33 N5 178.55(16) . . . . ?
C2 C3 C4 C5 0.0(3) . . . . ?
C2 C3 C14 C15 -177.61(17) . . . . ?
C2 C3 C14 C16 62.8(2) . . . . ?
C2 C3 C14 C17 -58.3(2) . . . . ?
C2 C7 C8 N2 1.5(3) . . . . ?
C3 C2 C7 C6 0.7(3) . . . . ?
C3 C2 C7 C8 178.27(16) . . . . ?
C3 C4 C5 C6 0.9(3) . . . . ?
C3 C4 C5 C18 -177.25(16) . . . . ?
C4 C3 C14 C15 2.3(2) . . . . ?
C4 C3 C14 C16 -117.3(2) . . . . ?
C4 C3 C14 C17 121.55(19) . . . . ?
C4 C5 C6 C7 -1.0(3) . . . . ?
C4 C5 C18 C19 113.1(2) . . . . ?
C4 C5 C18 C20 -7.8(3) . . . . ?
C4 C5 C18 C21 -128.54(19) . . . . ?
C5 C6 C7 C2 0.2(3) . . . . ?
C5 C6 C7 C8 -177.47(16) . . . . ?
C6 C5 C18 C19 -65.1(2) . . . . ?
C6 C5 C18 C20 174.03(16) . . . . ?
C6 C5 C18 C21 53.3(2) . . . . ?
C6 C7 C8 N2 179.14(17) . . . . ?
C7 C2 C3 C4 -0.8(2) . . . . ?
C7 C2 C3 C14 179.14(16) . . . . ?
C8 N2 C9 C10 140.49(18) . . . . ?
C8 N2 C9 C13 -38.6(2) . . . . ?
C9 N2 C8 C7 -178.72(16) . . . . ?
C9 C10 C11 C12 -1.3(3) . . . . ?
C10 C9 C13 N4 -5.1(3) . . . . ?
C10 C11 C12 N4 -2.5(3) . . . . ?
C12 N4 C13 C9 1.4(3) . . . . ?
C13 N4 C12 C11 2.5(3) . . . . ?
C13 C9 C10 C11 4.9(3) . . . . ?
C14 C3 C4 C5 -179.95(16) . . . . ?
C18 C5 C6 C7 177.26(16) . . . . ?
C22 C23 C24 C25 0.7(3) . . . . ?
C22 C23 C34 C35 178.63(18) . . . . ?
C22 C23 C34 C36 -62.6(2) . . . . ?
C22 C23 C34 C37 58.4(2) . . . . ?
C22 C27 C28 N3 -2.8(3) . . . . ?
C23 C22 C27 C26 1.5(3) . . . . ?
C23 C22 C27 C28 -177.13(17) . . . . ?
C23 C24 C25 C26 1.1(3) . . . . ?
C23 C24 C25 C38 -179.31(18) . . . . ?
C24 C23 C34 C35 -2.4(3) . . . . ?
C24 C23 C34 C36 116.36(19) . . . . ?
C24 C23 C34 C37 -122.65(19) . . . . ?
C24 C25 C26 C27 -1.6(3) . . . . ?
C24 C25 C38 C39 3.0(3) . . . . ?
C24 C25 C38 C40 -116.8(2) . . . . ?
C24 C25 C38 C41 123.5(2) . . . . ?
C25 C26 C27 C22 0.4(3) . . . . ?
C25 C26 C27 C28 179.10(17) . . . . ?
C26 C25 C38 C39 -177.43(18) . . . . ?
C26 C25 C38 C40 62.8(2) . . . . ?
C26 C25 C38 C41 -57.0(2) . . . . ?
C26 C27 C28 N3 178.53(18) . . . . ?
C27 C22 C23 C24 -2.0(3) . . . . ?
C27 C22 C23 C34 177.07(16) . . . . ?
C28 N3 C29 C30 37.2(3) . . . . ?
C28 N3 C29 C33 -143.81(18) . . . . ?
C29 N3 C28 C27 -179.42(16) . . . . ?
C29 C30 C31 C32 -0.3(3) . . . . ?
C30 C29 C33 N5 -2.4(3) . . . . ?
C30 C31 C32 N5 -0.5(3) . . . . ?
C32 N5 C33 C29 1.6(3) . . . . ?
C33 N5 C32 C31 -0.1(3) . . . . ?
C33 C29 C30 C31 1.7(3) . . . . ?
C34 C23 C24 C25 -178.40(17) . . . . ?
C38 C25 C26 C27 178.79(17) . . . . ?
